data_7160371
loop_
_publ_author_name
'Patel, Dharmik M.'
'Patel, Raj N.'
'Rathod, Nileshkumar B.'
'Patel, Sachinkumar D.'
'Thakur, Dinesh G.'
'Sonawane, Mahesh A.'
'Ghosh, Subhash Chandra'

_publ_section_title
;
 Palladium(II)/Lewis acid catalyzed oxidative olefination of
 2-benzamidopyridine 1-oxide with acrylates: synthesis of isoindolinones.
;
_journal_issue 11
_journal_name_full 'Organic &amp; biomolecular chemistry'
_journal_page_first 2697
_journal_page_last 2703
_journal_paper_doi 10.1039/d5ob00021a
_journal_volume 23
_journal_year 2025
_chemical_formula_moiety 'C16 H14 N2 O4'
_chemical_formula_sum 'C16 H14 N2 O4'
_chemical_formula_weight 298.29
_space_group_crystal_system monoclinic
_space_group_IT_number 14
_space_group_name_Hall '-P 2yn'
_space_group_name_H-M_alt 'P 1 21/n 1'
_atom_sites_solution_hydrogens geom
_audit_creation_date 2025-01-23
_audit_creation_method
;
Olex2 1.2
(compiled 2018.05.29 svn.r3508 for OlexSys, GUI svn.r5506)
;
_audit_update_record
;
2025-01-30 deposited with the CCDC.	2025-02-10 downloaded from the CCDC.
;
_cell_angle_alpha 90
_cell_angle_beta 94.601(2)
_cell_angle_gamma 90
_cell_formula_units_Z 4
_cell_length_a 7.3356(4)
_cell_length_b 12.1862(6)
_cell_length_c 16.2134(8)
_cell_measurement_reflns_used 9898
_cell_measurement_temperature 298(2)
_cell_measurement_theta_max 30.362
_cell_measurement_theta_min 3.249
_cell_volume 1444.70(13)
_computing_cell_refinement 'SAINT V8.40B (?, 2016)'
_computing_data_reduction 'SAINT V8.40B (?, 2016)'
_computing_molecular_graphics 'Olex2 (Dolomanov et al., 2009)'
_computing_publication_material 'Olex2 (Dolomanov et al., 2009)'
_computing_structure_refinement 'ShelXL (Sheldrick, 2015)'
_computing_structure_solution 'SHELXT 2018/2 (Sheldrick, 2018)'
_diffrn_ambient_temperature 298.0
_diffrn_measured_fraction_theta_full 0.997
_diffrn_measured_fraction_theta_max 0.996
_diffrn_measurement_device_type 'Bruker D8 QUEST'
_diffrn_radiation_type MoK\a
_diffrn_radiation_wavelength 0.71073
_diffrn_reflns_av_R_equivalents 0.0768
_diffrn_reflns_av_unetI/netI 0.0293
_diffrn_reflns_Laue_measured_fraction_full 0.997
_diffrn_reflns_Laue_measured_fraction_max 0.996
_diffrn_reflns_limit_h_max 10
_diffrn_reflns_limit_h_min -10
_diffrn_reflns_limit_k_max 17
_diffrn_reflns_limit_k_min -17
_diffrn_reflns_limit_l_max 23
_diffrn_reflns_limit_l_min -23
_diffrn_reflns_number 98963
_diffrn_reflns_point_group_measured_fraction_full 0.997
_diffrn_reflns_point_group_measured_fraction_max 0.996
_diffrn_reflns_theta_full 25.242
_diffrn_reflns_theta_max 30.573
_diffrn_reflns_theta_min 3.025
_exptl_absorpt_coefficient_mu 0.100
_exptl_absorpt_correction_T_max 0.7461
_exptl_absorpt_correction_T_min 0.5961
_exptl_absorpt_correction_type multi-scan
_exptl_absorpt_process_details
'SADABS-2016/2 (Bruker,2016/2) was used for absorption correction. wR2(int) was 0.1290 before and 0.0861 after correction. The Ratio of minimum to maximum transmission is 0.7990. The \l/2 correction factor is Not present.'
_exptl_crystal_colour yellow
_exptl_crystal_colour_primary yellow
_exptl_crystal_density_diffrn 1.371
_exptl_crystal_description block
_exptl_crystal_F_000 624
_exptl_crystal_size_max 0.48
_exptl_crystal_size_mid 0.28
_exptl_crystal_size_min 0.08
_refine_diff_density_max 0.368
_refine_diff_density_min -0.170
_refine_diff_density_rms 0.044
_refine_ls_extinction_method none
_refine_ls_goodness_of_fit_ref 1.096
_refine_ls_hydrogen_treatment constr
_refine_ls_matrix_type full
_refine_ls_number_parameters 200
_refine_ls_number_reflns 4431
_refine_ls_number_restraints 0
_refine_ls_restrained_S_all 1.096
_refine_ls_R_factor_all 0.0620
_refine_ls_R_factor_gt 0.0529
_refine_ls_shift/su_max 0.000
_refine_ls_shift/su_mean 0.000
_refine_ls_structure_factor_coef Fsqd
_refine_ls_weighting_details 'w=1/[\s^2^(Fo^2^)+(0.0634P)^2^+0.4083P] where P=(Fo^2^+2Fc^2^)/3'
_refine_ls_weighting_scheme calc
_refine_ls_wR_factor_gt 0.1353
_refine_ls_wR_factor_ref 0.1438
_reflns_Friedel_coverage 0.000
_reflns_number_gt 3829
_reflns_number_total 4431
_reflns_threshold_expression 'I > 2\s(I)'
_cod_data_source_file d5ob00021a3.cif
_cod_data_source_block sgdp_409_0ma_a
_cod_depositor_comments 'Adding full bibliography for 7160371--7160372.cif.'
_cod_database_code 7160371
_shelx_shelxl_version_number 2018/3
_shelx_space_group_comment
;
The symmetry employed for this shelxl refinement is uniquely defined
by the following loop, which should always be used as a source of
symmetry information in preference to the above space-group names.
They are only intended as comments.
;
_shelx_estimated_absorpt_t_max 0.992
_shelx_estimated_absorpt_t_min 0.953
_olex2_refinement_description
;
1. Fixed Uiso
 At 1.2 times of:
  All C(H) groups, All C(H,H) groups
 At 1.5 times of:
  All C(H,H,H) groups
2.a Ternary CH refined with riding coordinates:
 C4(H4)
2.b Secondary CH2 refined with riding coordinates:
 C3(H3A,H3B)
2.c Aromatic/amide H refined with riding coordinates:
 C6(H6), C7(H7), C10(H10), C11(H11), C12(H12), C13(H13), C15(H15), C16(H16)
2.d Idealised Me refined as rotating group:
 C1(H1A,H1B,H1C)
;
_olex2_submission_special_instructions 'No special instructions were received'

loop_
_space_group_symop_operation_xyz
'x, y, z'
'-x+1/2, y+1/2, -z+1/2'
'-x, -y, -z'
'x-1/2, -y-1/2, z-1/2'

loop_
_atom_site_label
_atom_site_type_symbol
_atom_site_fract_x
_atom_site_fract_y
_atom_site_fract_z
_atom_site_U_iso_or_equiv
_atom_site_adp_type
_atom_site_occupancy
_atom_site_site_symmetry_order
_atom_site_calc_flag
_atom_site_refinement_flags_posn
_atom_site_refinement_flags_adp
_atom_site_refinement_flags_occupancy
_atom_site_disorder_assembly
_atom_site_disorder_group
O4 O 0.40858(17) 0.84490(10) 0.35439(6) 0.0543(3) Uani 1 1 d . . . . .
O2 O 0.19249(13) 0.60055(10) 0.37917(8) 0.0547(3) Uani 1 1 d . . . . .
O3 O 0.82492(19) 0.82349(9) 0.50982(7) 0.0590(3) Uani 1 1 d . . . . .
O1 O 0.84922(19) 0.70306(10) 0.61352(6) 0.0562(3) Uani 1 1 d . . . . .
N1 N 0.47874(13) 0.65629(8) 0.43064(6) 0.0335(2) Uani 1 1 d . . . . .
N2 N 0.37746(14) 0.83959(9) 0.43179(7) 0.0356(2) Uani 1 1 d . . . . .
C1 C 0.8604(3) 0.79250(17) 0.67206(11) 0.0689(5) Uani 1 1 d . . . . .
H1A H 0.953335 0.843110 0.658033 0.103 Uiso 1 1 calc GR . . . .
H1B H 0.890611 0.764272 0.726732 0.103 Uiso 1 1 calc GR . . . .
H1C H 0.744734 0.829613 0.670359 0.103 Uiso 1 1 calc GR . . . .
C2 C 0.82826(18) 0.73043(11) 0.53439(8) 0.0384(3) Uani 1 1 d . . . . .
C3 C 0.80855(17) 0.63071(10) 0.47936(8) 0.0358(3) Uani 1 1 d . . . . .
H3A H 0.770550 0.568605 0.511246 0.043 Uiso 1 1 calc R . . . .
H3B H 0.926063 0.613165 0.459196 0.043 Uiso 1 1 calc R . . . .
C4 C 0.66923(15) 0.64985(10) 0.40627(7) 0.0302(2) Uani 1 1 d . . . . .
H4 H 0.699206 0.718018 0.378287 0.036 Uiso 1 1 calc R . . . .
C5 C 0.41362(15) 0.74466(10) 0.47528(7) 0.0319(2) Uani 1 1 d . . . . .
C6 C 0.3093(2) 0.92693(12) 0.47076(10) 0.0483(3) Uani 1 1 d . . . . .
H6 H 0.281765 0.990875 0.441024 0.058 Uiso 1 1 calc R . . . .
C7 C 0.2801(3) 0.92305(14) 0.55280(11) 0.0576(4) Uani 1 1 d . . . . .
H7 H 0.233562 0.984111 0.578368 0.069 Uiso 1 1 calc R . . . .
C8 C 0.35741(16) 0.59641(10) 0.37872(8) 0.0345(2) Uani 1 1 d . . . . .
C9 C 0.47040(16) 0.52925(10) 0.32725(7) 0.0321(2) Uani 1 1 d . . . . .
C10 C 0.4152(2) 0.44979(12) 0.26916(9) 0.0425(3) Uani 1 1 d . . . . .
H10 H 0.292360 0.432212 0.257804 0.051 Uiso 1 1 calc R . . . .
C11 C 0.5502(2) 0.39783(13) 0.22886(9) 0.0497(3) Uani 1 1 d . . . . .
H11 H 0.517970 0.344194 0.189571 0.060 Uiso 1 1 calc R . . . .
C12 C 0.7325(2) 0.42453(14) 0.24618(9) 0.0499(3) Uani 1 1 d . . . . .
H12 H 0.820648 0.387782 0.218582 0.060 Uiso 1 1 calc R . . . .
C13 C 0.78748(19) 0.50492(12) 0.30381(9) 0.0427(3) Uani 1 1 d . . . . .
H13 H 0.910309 0.522556 0.315044 0.051 Uiso 1 1 calc R . . . .
C14 C 0.65237(16) 0.55780(10) 0.34392(7) 0.0312(2) Uani 1 1 d . . . . .
C15 C 0.3842(2) 0.73886(13) 0.55765(9) 0.0465(3) Uani 1 1 d . . . . .
H15 H 0.408066 0.673900 0.586644 0.056 Uiso 1 1 calc R . . . .
C16 C 0.3193(3) 0.82919(17) 0.59773(10) 0.0613(5) Uani 1 1 d . . . . .
H16 H 0.302576 0.826504 0.653940 0.074 Uiso 1 1 calc R . . . .

loop_
_atom_site_aniso_label
_atom_site_aniso_U_11
_atom_site_aniso_U_22
_atom_site_aniso_U_33
_atom_site_aniso_U_23
_atom_site_aniso_U_13
_atom_site_aniso_U_12
O4 0.0651(7) 0.0654(7) 0.0332(5) 0.0150(5) 0.0086(4) 0.0182(5)
O2 0.0282(5) 0.0638(7) 0.0725(7) -0.0144(6) 0.0070(4) -0.0040(4)
O3 0.0846(9) 0.0399(5) 0.0506(6) -0.0018(5) -0.0059(6) -0.0051(5)
O1 0.0830(8) 0.0492(6) 0.0353(5) -0.0043(4) -0.0029(5) -0.0031(5)
N1 0.0281(4) 0.0346(5) 0.0383(5) -0.0043(4) 0.0050(4) 0.0022(4)
N2 0.0337(5) 0.0387(5) 0.0345(5) 0.0042(4) 0.0034(4) 0.0062(4)
C1 0.0972(15) 0.0676(11) 0.0411(8) -0.0164(8) 0.0008(8) -0.0080(10)
C2 0.0355(6) 0.0404(6) 0.0386(6) -0.0044(5) -0.0009(5) -0.0016(5)
C3 0.0346(6) 0.0370(6) 0.0351(6) -0.0026(5) -0.0015(4) 0.0040(5)
C4 0.0265(5) 0.0323(5) 0.0319(5) 0.0001(4) 0.0037(4) 0.0001(4)
C5 0.0285(5) 0.0337(5) 0.0338(5) 0.0005(4) 0.0055(4) 0.0034(4)
C6 0.0500(8) 0.0357(6) 0.0597(9) 0.0015(6) 0.0075(7) 0.0097(6)
C7 0.0630(10) 0.0503(9) 0.0613(10) -0.0156(7) 0.0160(8) 0.0113(7)
C8 0.0292(5) 0.0349(6) 0.0394(6) 0.0017(5) 0.0039(4) -0.0030(4)
C9 0.0321(5) 0.0330(5) 0.0312(5) 0.0024(4) 0.0016(4) -0.0019(4)
C10 0.0432(7) 0.0429(7) 0.0402(7) -0.0036(5) -0.0035(5) -0.0067(5)
C11 0.0626(9) 0.0481(8) 0.0379(7) -0.0116(6) 0.0012(6) -0.0026(7)
C12 0.0547(8) 0.0550(8) 0.0412(7) -0.0129(6) 0.0117(6) 0.0052(7)
C13 0.0364(6) 0.0517(8) 0.0410(7) -0.0078(6) 0.0092(5) 0.0003(5)
C14 0.0315(5) 0.0348(5) 0.0274(5) 0.0001(4) 0.0032(4) -0.0005(4)
C15 0.0544(8) 0.0493(7) 0.0374(7) 0.0074(6) 0.0141(6) 0.0090(6)
C16 0.0749(11) 0.0716(11) 0.0402(7) -0.0058(7) 0.0217(7) 0.0125(9)

loop_
_atom_type_symbol
_atom_type_description
_atom_type_scat_dispersion_real
_atom_type_scat_dispersion_imag
_atom_type_scat_source
C C 0.0033 0.0016 'International Tables Vol C Tables 4.2.6.8 and 6.1.1.4'
H H 0.0000 0.0000 'International Tables Vol C Tables 4.2.6.8 and 6.1.1.4'
N N 0.0061 0.0033 'International Tables Vol C Tables 4.2.6.8 and 6.1.1.4'
O O 0.0106 0.0060 'International Tables Vol C Tables 4.2.6.8 and 6.1.1.4'

loop_
_geom_angle_atom_site_label_1
_geom_angle_atom_site_label_2
_geom_angle_atom_site_label_3
_geom_angle
_geom_angle_site_symmetry_1
_geom_angle_site_symmetry_3
_geom_angle_publ_flag
C2 O1 C1 116.33(13) . . ?
C5 N1 C4 123.02(10) . . ?
C8 N1 C4 112.56(9) . . ?
C8 N1 C5 119.34(10) . . ?
O4 N2 C5 119.95(11) . . ?
O4 N2 C6 120.89(12) . . ?
C6 N2 C5 119.16(11) . . ?
O1 C1 H1A 109.5 . . ?
O1 C1 H1B 109.5 . . ?
O1 C1 H1C 109.5 . . ?
H1A C1 H1B 109.5 . . ?
H1A C1 H1C 109.5 . . ?
H1B C1 H1C 109.5 . . ?
O3 C2 O1 123.87(13) . . ?
O3 C2 C3 124.48(13) . . ?
O1 C2 C3 111.65(12) . . ?
C2 C3 H3A 109.4 . . ?
C2 C3 H3B 109.4 . . ?
C2 C3 C4 111.37(10) . . ?
H3A C3 H3B 108.0 . . ?
C4 C3 H3A 109.4 . . ?
C4 C3 H3B 109.4 . . ?
N1 C4 C3 112.91(10) . . ?
N1 C4 H4 109.2 . . ?
N1 C4 C14 100.92(9) . . ?
C3 C4 H4 109.2 . . ?
C14 C4 C3 114.99(10) . . ?
C14 C4 H4 109.2 . . ?
N2 C5 N1 116.28(10) . . ?
N2 C5 C15 120.39(11) . . ?
C15 C5 N1 123.33(12) . . ?
N2 C6 H6 119.3 . . ?
N2 C6 C7 121.35(14) . . ?
C7 C6 H6 119.3 . . ?
C6 C7 H7 119.9 . . ?
C6 C7 C16 120.19(14) . . ?
C16 C7 H7 119.9 . . ?
O2 C8 N1 124.65(12) . . ?
O2 C8 C9 129.41(12) . . ?
N1 C8 C9 105.93(10) . . ?
C10 C9 C8 128.74(12) . . ?
C14 C9 C8 109.12(10) . . ?
C14 C9 C10 122.13(12) . . ?
C9 C10 H10 121.3 . . ?
C11 C10 C9 117.30(13) . . ?
C11 C10 H10 121.3 . . ?
C10 C11 H11 119.5 . . ?
C10 C11 C12 120.93(13) . . ?
C12 C11 H11 119.5 . . ?
C11 C12 H12 119.2 . . ?
C11 C12 C13 121.69(14) . . ?
C13 C12 H12 119.2 . . ?
C12 C13 H13 121.2 . . ?
C14 C13 C12 117.56(13) . . ?
C14 C13 H13 121.2 . . ?
C9 C14 C4 110.09(10) . . ?
C9 C14 C13 120.37(11) . . ?
C13 C14 C4 129.53(11) . . ?
C5 C15 H15 119.9 . . ?
C5 C15 C16 120.24(14) . . ?
C16 C15 H15 119.9 . . ?
C7 C16 C15 118.63(14) . . ?
C7 C16 H16 120.7 . . ?
C15 C16 H16 120.7 . . ?

loop_
_geom_bond_atom_site_label_1
_geom_bond_atom_site_label_2
_geom_bond_distance
_geom_bond_site_symmetry_2
_geom_bond_publ_flag
O4 N2 1.2949(14) . ?
O2 C8 1.2114(15) . ?
O3 C2 1.2015(18) . ?
O1 C1 1.443(2) . ?
O1 C2 1.3226(17) . ?
N1 C4 1.4844(14) . ?
N1 C5 1.4026(15) . ?
N1 C8 1.3831(16) . ?
N2 C5 1.3696(15) . ?
N2 C6 1.3538(17) . ?
C1 H1A 0.9600 . ?
C1 H1B 0.9600 . ?
C1 H1C 0.9600 . ?
C2 C3 1.5077(17) . ?
C3 H3A 0.9700 . ?
C3 H3B 0.9700 . ?
C3 C4 1.5194(16) . ?
C4 H4 0.9800 . ?
C4 C14 1.5085(16) . ?
C5 C15 1.3716(17) . ?
C6 H6 0.9300 . ?
C6 C7 1.365(2) . ?
C7 H7 0.9300 . ?
C7 C16 1.374(3) . ?
C8 C9 1.4712(17) . ?
C9 C10 1.3884(17) . ?
C9 C14 1.3849(16) . ?
C10 H10 0.9300 . ?
C10 C11 1.383(2) . ?
C11 H11 0.9300 . ?
C11 C12 1.383(2) . ?
C12 H12 0.9300 . ?
C12 C13 1.391(2) . ?
C13 H13 0.9300 . ?
C13 C14 1.3870(17) . ?
C15 H15 0.9300 . ?
C15 C16 1.382(2) . ?
C16 H16 0.9300 . ?

loop_
_geom_torsion_atom_site_label_1
_geom_torsion_atom_site_label_2
_geom_torsion_atom_site_label_3
_geom_torsion_atom_site_label_4
_geom_torsion
_geom_torsion_site_symmetry_1
_geom_torsion_site_symmetry_2
_geom_torsion_site_symmetry_3
_geom_torsion_site_symmetry_4
_geom_torsion_publ_flag
O4 N2 C5 N1 -1.88(17) . . . . ?
O4 N2 C5 C15 178.82(13) . . . . ?
O4 N2 C6 C7 -178.41(15) . . . . ?
O2 C8 C9 C10 -3.6(2) . . . . ?
O2 C8 C9 C14 175.52(14) . . . . ?
O3 C2 C3 C4 -38.08(19) . . . . ?
O1 C2 C3 C4 141.71(12) . . . . ?
N1 C4 C14 C9 8.08(12) . . . . ?
N1 C4 C14 C13 -173.26(13) . . . . ?
N1 C5 C15 C16 -179.84(15) . . . . ?
N1 C8 C9 C10 175.37(12) . . . . ?
N1 C8 C9 C14 -5.53(13) . . . . ?
N2 C5 C15 C16 -0.6(2) . . . . ?
N2 C6 C7 C16 -0.2(3) . . . . ?
C1 O1 C2 O3 2.7(2) . . . . ?
C1 O1 C2 C3 -177.06(14) . . . . ?
C2 C3 C4 N1 -69.93(13) . . . . ?
C2 C3 C4 C14 174.99(10) . . . . ?
C3 C4 C14 C9 129.89(11) . . . . ?
C3 C4 C14 C13 -51.44(18) . . . . ?
C4 N1 C5 N2 75.68(14) . . . . ?
C4 N1 C5 C15 -105.04(15) . . . . ?
C4 N1 C8 O2 -169.73(13) . . . . ?
C4 N1 C8 C9 11.25(13) . . . . ?
C5 N1 C4 C3 70.25(14) . . . . ?
C5 N1 C4 C14 -166.48(10) . . . . ?
C5 N1 C8 O2 -14.2(2) . . . . ?
C5 N1 C8 C9 166.80(10) . . . . ?
C5 N2 C6 C7 1.6(2) . . . . ?
C5 C15 C16 C7 1.9(3) . . . . ?
C6 N2 C5 N1 178.13(12) . . . . ?
C6 N2 C5 C15 -1.18(19) . . . . ?
C6 C7 C16 C15 -1.5(3) . . . . ?
C8 N1 C4 C3 -135.24(11) . . . . ?
C8 N1 C4 C14 -11.97(12) . . . . ?
C8 N1 C5 N2 -77.20(14) . . . . ?
C8 N1 C5 C15 102.08(15) . . . . ?
C8 C9 C10 C11 -179.87(13) . . . . ?
C8 C9 C14 C4 -2.01(13) . . . . ?
C8 C9 C14 C13 179.18(12) . . . . ?
C9 C10 C11 C12 0.0(2) . . . . ?
C10 C9 C14 C4 177.15(11) . . . . ?
C10 C9 C14 C13 -1.65(19) . . . . ?
C10 C11 C12 C13 -0.7(3) . . . . ?
C11 C12 C13 C14 0.2(2) . . . . ?
C12 C13 C14 C4 -177.58(13) . . . . ?
C12 C13 C14 C9 1.0(2) . . . . ?
C14 C9 C10 C11 1.1(2) . . . . ?
